data_2017459
loop_
_publ_author_name
'Kruszynski, Rafal'
'Trzesowska-Kruszynska, Agata'

_publ_section_title
;
 2,3-Dihydro-1,3-benzothiazol-2-iminium monohydrogen sulfate and
 2-iminio-2,3-dihydro-1,3-benzothiazole-6-sulfonate: a combined
 structural and theoretical study
;
_journal_coeditor_code UK3015
_journal_issue 12
_journal_name_full 'Acta Crystallographica Section C'
_journal_page_first o624
_journal_page_last o629
_journal_paper_doi 10.1107/S0108270109045673
_journal_volume 65
_journal_year 2009
_chemical_formula_iupac 'C7 H7 N2 S +, H S O4 -'
_chemical_formula_moiety 'C7 H7 N2 S +, H O4 S -'
_chemical_formula_sum 'C7 H8 N2 O4 S2'
_chemical_formula_weight 248.27
_chemical_name_systematic
;
2,3-dihydro-1,3-benzothiazol-2-iminium monohydrogen sulfate
;
_space_group_IT_number 14
_symmetry_cell_setting monoclinic
_symmetry_space_group_name_Hall '-P 2ybc'
_symmetry_space_group_name_H-M 'P 1 21/c 1'
_atom_sites_solution_hydrogens mixed
_atom_sites_solution_primary direct
_atom_sites_solution_secondary direct
_audit_creation_method SHELXL-97
_cell_angle_alpha 90.00
_cell_angle_beta 102.799(3)
_cell_angle_gamma 90.00
_cell_formula_units_Z 4
_cell_length_a 11.1693(4)
_cell_length_b 10.2261(3)
_cell_length_c 9.0551(3)
_cell_measurement_reflns_used 7115
_cell_measurement_temperature 291.0(3)
_cell_measurement_theta_max 25
_cell_measurement_theta_min 2
_cell_volume 1008.56(6)
_computing_cell_refinement 'CrysAlis RED (UNIL IC & Kuma, 2000)'
_computing_data_collection 'CrysAlis CCD (UNIL IC & Kuma, 2000)'
_computing_data_reduction 'CrysAlis RED (UNIL IC & Kuma, 2000)'
_computing_molecular_graphics
;
XP in SHELXTL/PC (Sheldrick, 2008) and
ORTEP-3 (Version 1.062; Farrugia, 1997)
;
_computing_publication_material
;
SHELXL97 (Sheldrick, 2008) and PLATON (Spek, 2009)
;
_computing_structure_refinement 'SHELXL97 (Sheldrick, 2008)'
_computing_structure_solution 'SHELXS97 (Sheldrick, 2008)'
_diffrn_ambient_temperature 291.0(3)
_diffrn_detector_area_resol_mean 1048576
_diffrn_measured_fraction_theta_full 0.999
_diffrn_measured_fraction_theta_max 0.999
_diffrn_measurement_device_type 'Kuma KM-4 CCD'
_diffrn_measurement_method \w
_diffrn_radiation_monochromator graphite
_diffrn_radiation_source 'fine-focus sealed tube'
_diffrn_radiation_type MoK\a
_diffrn_radiation_wavelength 0.71073
_diffrn_reflns_av_R_equivalents 0.0230
_diffrn_reflns_av_sigmaI/netI 0.0114
_diffrn_reflns_limit_h_max 12
_diffrn_reflns_limit_h_min -13
_diffrn_reflns_limit_k_max 12
_diffrn_reflns_limit_k_min -12
_diffrn_reflns_limit_l_max 10
_diffrn_reflns_limit_l_min -10
_diffrn_reflns_number 9680
_diffrn_reflns_theta_full 25.00
_diffrn_reflns_theta_max 25.11
_diffrn_reflns_theta_min 2.73
_diffrn_standards_decay_% 0.0
_diffrn_standards_interval_time 33.33
_diffrn_standards_number 11
_exptl_absorpt_coefficient_mu 0.523
_exptl_absorpt_correction_T_max 0.941
_exptl_absorpt_correction_T_min 0.908
_exptl_absorpt_correction_type numerical
_exptl_absorpt_process_details
;
(X-RED; Stoe & Cie, 1999)
;
_exptl_crystal_colour 'light grey'
_exptl_crystal_density_diffrn 1.635
_exptl_crystal_density_meas 1.63
_exptl_crystal_density_method 'Berman density torsion balance'
_exptl_crystal_description prism
_exptl_crystal_F_000 512
_exptl_crystal_size_max 0.307
_exptl_crystal_size_mid 0.149
_exptl_crystal_size_min 0.122
_refine_diff_density_max 0.260
_refine_diff_density_min -0.437
_refine_ls_extinction_method none
_refine_ls_goodness_of_fit_ref 1.057
_refine_ls_hydrogen_treatment constr
_refine_ls_matrix_type full
_refine_ls_number_parameters 136
_refine_ls_number_reflns 1797
_refine_ls_number_restraints 0
_refine_ls_restrained_S_all 1.057
_refine_ls_R_factor_all 0.0349
_refine_ls_R_factor_gt 0.0313
_refine_ls_shift/su_max 0.000
_refine_ls_shift/su_mean 0.000
_refine_ls_structure_factor_coef Fsqd
_refine_ls_weighting_details 'w=1/[\s^2^(Fo^2^)+(0.0503P)^2^+0.4404P] where P=(Fo^2^+2Fc^2^)/3'
_refine_ls_weighting_scheme calc
_refine_ls_wR_factor_gt 0.0855
_refine_ls_wR_factor_ref 0.0897
_reflns_number_gt 1603
_reflns_number_total 1797
_reflns_threshold_expression >2sigma(I)
_cod_data_source_file uk3015.cif
_cod_data_source_block I
_cod_original_sg_symbol_H-M 'P 21/c'
_cod_database_code 2017459
_cod_database_fobs_code 2017459

loop_
_symmetry_equiv_pos_as_xyz
'x, y, z'
'-x, y+1/2, -z+1/2'
'-x, -y, -z'
'x, -y-1/2, z-1/2'

loop_
_atom_site_type_symbol
_atom_site_label
_atom_site_fract_x
_atom_site_fract_y
_atom_site_fract_z
_atom_site_U_iso_or_equiv
_atom_site_adp_type
_atom_site_calc_flag
_atom_site_refinement_flags
_atom_site_occupancy
_atom_site_disorder_assembly
_atom_site_disorder_group
N N1 0.79808(13) 0.41532(15) 0.94524(17) 0.0402(4) Uani d . 1 . .
H H1 0.7922 0.4993 0.9434 0.048 Uiso d R 1 . .
C C1 0.88099(16) 0.35471(19) 1.0512(2) 0.0380(4) Uani d . 1 . .
S S1 0.87240(5) 0.18694(5) 1.03628(6) 0.04806(18) Uani d . 1 . .
N N2 0.96031(14) 0.41741(17) 1.15642(18) 0.0483(4) Uani d . 1 . .
H H2A 0.9539 0.4982 1.1687 0.058 Uiso d R 1 . .
H H2B 1.0096 0.3739 1.2248 0.058 Uiso d R 1 . .
C C2 0.72012(17) 0.33215(19) 0.8471(2) 0.0410(4) Uani d . 1 . .
C C3 0.74847(18) 0.2013(2) 0.8810(2) 0.0456(5) Uani d . 1 . .
C C4 0.6814(2) 0.1030(2) 0.7959(3) 0.0635(6) Uani d . 1 . .
H H4 0.6989 0.0153 0.8179 0.076 Uiso calc R 1 . .
C C5 0.5875(3) 0.1398(3) 0.6772(3) 0.0747(8) Uani d . 1 . .
H H5 0.5410 0.0754 0.6184 0.090 Uiso calc R 1 . .
C C6 0.5603(2) 0.2695(3) 0.6431(3) 0.0701(7) Uani d . 1 . .
H H6 0.4967 0.2904 0.5614 0.084 Uiso calc R 1 . .
C C7 0.62588(18) 0.3691(3) 0.7279(2) 0.0541(5) Uani d . 1 . .
H H7 0.6075 0.4566 0.7058 0.065 Uiso calc R 1 . .
S S2 0.20448(4) 0.25030(4) 0.91593(5) 0.03675(17) Uani d . 1 . .
O O1 0.24567(14) 0.31567(13) 1.06190(14) 0.0469(4) Uani d . 1 . .
O O2 0.31006(13) 0.28407(16) 0.83571(15) 0.0527(4) Uani d . 1 . .
H H2C 0.2908 0.2578 0.7446 0.079 Uiso d R 1 . .
O O3 0.09389(13) 0.30901(14) 0.82772(17) 0.0543(4) Uani d . 1 . .
O O4 0.19623(16) 0.11193(15) 0.92507(18) 0.0646(5) Uani d . 1 . .

loop_
_atom_site_aniso_label
_atom_site_aniso_U_11
_atom_site_aniso_U_22
_atom_site_aniso_U_33
_atom_site_aniso_U_12
_atom_site_aniso_U_13
_atom_site_aniso_U_23
N1 0.0407(8) 0.0359(8) 0.0428(9) -0.0006(6) 0.0068(7) -0.0001(7)
C1 0.0354(9) 0.0403(10) 0.0401(10) 0.0006(7) 0.0119(8) 0.0037(8)
S1 0.0553(3) 0.0360(3) 0.0542(3) 0.0014(2) 0.0151(2) 0.0034(2)
N2 0.0447(9) 0.0449(9) 0.0489(9) 0.0013(7) -0.0032(7) 0.0039(7)
C2 0.0375(9) 0.0486(11) 0.0394(10) -0.0059(8) 0.0135(8) -0.0048(8)
C3 0.0495(11) 0.0486(11) 0.0431(11) -0.0078(9) 0.0193(9) -0.0053(8)
C4 0.0788(16) 0.0572(14) 0.0597(14) -0.0252(12) 0.0268(12) -0.0165(11)
C5 0.0798(18) 0.090(2) 0.0585(15) -0.0442(16) 0.0251(13) -0.0275(14)
C6 0.0475(13) 0.114(2) 0.0465(13) -0.0225(14) 0.0062(10) -0.0081(14)
C7 0.0435(11) 0.0723(15) 0.0458(11) -0.0018(10) 0.0087(9) 0.0009(11)
S2 0.0450(3) 0.0343(3) 0.0293(3) -0.00024(18) 0.00491(19) -0.00076(16)
O1 0.0672(9) 0.0454(8) 0.0258(6) 0.0063(6) 0.0051(6) -0.0006(5)
O2 0.0513(8) 0.0743(10) 0.0318(7) -0.0134(7) 0.0078(6) -0.0087(6)
O3 0.0499(8) 0.0572(9) 0.0488(8) 0.0081(7) -0.0043(6) -0.0073(7)
O4 0.0910(12) 0.0358(8) 0.0649(10) -0.0047(7) 0.0125(9) 0.0008(7)

loop_
_atom_type_symbol
_atom_type_description
_atom_type_scat_dispersion_real
_atom_type_scat_dispersion_imag
_atom_type_scat_source
C C 0.0033 0.0016 'International Tables Vol C Tables 4.2.6.8 and 6.1.1.4'
H H 0.0000 0.0000 'International Tables Vol C Tables 4.2.6.8 and 6.1.1.4'
N N 0.0061 0.0033 'International Tables Vol C Tables 4.2.6.8 and 6.1.1.4'
O O 0.0106 0.0060 'International Tables Vol C Tables 4.2.6.8 and 6.1.1.4'
S S 0.1246 0.1234 'International Tables Vol C Tables 4.2.6.8 and 6.1.1.4'

loop_
_geom_angle_atom_site_label_1
_geom_angle_atom_site_label_2
_geom_angle_atom_site_label_3
_geom_angle_site_symmetry_1
_geom_angle_site_symmetry_3
_geom_angle
_geom_angle_publ_flag
C1 N1 C2 . . 114.44(16) n
C1 N1 H1 . . 121.1 n
C2 N1 H1 . . 124.4 n
N2 C1 N1 . . 123.03(18) n
N2 C1 S1 . . 124.01(14) n
N1 C1 S1 . . 112.96(14) n
C1 S1 C3 . . 89.99(9) n
C1 N2 H2A . . 120.8 n
C1 N2 H2B . . 119.5 n
H2A N2 H2B . . 118.4 n
C7 C2 N1 . . 126.37(19) n
C7 C2 C3 . . 122.04(19) n
N1 C2 C3 . . 111.59(17) n
C4 C3 C2 . . 120.5(2) n
C4 C3 S1 . . 128.52(19) n
C2 C3 S1 . . 111.00(15) n
C5 C4 C3 . . 117.5(2) n
C5 C4 H4 . . 121.3 n
C3 C4 H4 . . 121.3 n
C4 C5 C6 . . 121.9(2) n
C4 C5 H5 . . 119.0 n
C6 C5 H5 . . 119.0 n
C5 C6 C7 . . 121.3(2) n
C5 C6 H6 . . 119.3 n
C7 C6 H6 . . 119.3 n
C6 C7 C2 . . 116.7(2) n
C6 C7 H7 . . 121.6 n
C2 C7 H7 . . 121.6 n
O4 S2 O3 . . 112.79(10) n
O4 S2 O1 . . 114.46(9) n
O3 S2 O1 . . 111.66(8) n
O4 S2 O2 . . 108.30(10) n
O3 S2 O2 . . 107.07(9) n
O1 S2 O2 . . 101.63(8) n
S2 O2 H2C . . 109.2 n

loop_
_geom_bond_atom_site_label_1
_geom_bond_atom_site_label_2
_geom_bond_site_symmetry_2
_geom_bond_distance
_geom_bond_publ_flag
N1 C1 . 1.330(2) y
N1 C2 . 1.388(2) y
N1 H1 . 0.8615 n
C1 N2 . 1.315(2) y
C1 S1 . 1.722(2) y
S1 C3 . 1.747(2) y
N2 H2A . 0.8384 n
N2 H2B . 0.8566 n
C2 C7 . 1.383(3) n
C2 C3 . 1.393(3) n
C3 C4 . 1.382(3) n
C4 C5 . 1.377(4) n
C4 H4 . 0.9300 n
C5 C6 . 1.380(4) n
C5 H5 . 0.9300 n
C6 C7 . 1.383(4) n
C6 H6 . 0.9300 n
C7 H7 . 0.9300 n
S2 O4 . 1.4216(16) y
S2 O3 . 1.4447(14) y
S2 O1 . 1.4616(13) y
S2 O2 . 1.5546(15) y
O2 H2C . 0.8487 n

loop_
_geom_hbond_atom_site_label_D
_geom_hbond_atom_site_label_H
_geom_hbond_atom_site_label_A
_geom_hbond_site_symmetry_A
_geom_hbond_distance_DH
_geom_hbond_distance_HA
_geom_hbond_distance_DA
_geom_hbond_angle_DHA
_geom_hbond_publ_flag
N1 H1 O1 3_667 0.86 1.94 2.792(2) 171.8 n
N2 H2A O3 3_667 0.84 2.05 2.873(2) 169.1 n
N2 H2B O3 4_666 0.86 2.21 2.995(2) 153.1 n
N2 H2B O4 4_666 0.86 2.45 3.180(2) 144.2 n
O2 H2C O1 4_565 0.85 1.79 2.6296(18) 173.1 n

loop_
_cod_related_entry_id
_cod_related_entry_database
_cod_related_entry_code
1 ChemSpider 30654205
